data_7227963
loop_
_publ_author_name
'Campillo-Alvarado, Gonzalo'
'Staudt, Colton'
'Bak, Melissa'
'MacGillivray, Len R.'

_publ_section_title
;
 Generation of cocrystals of Tavaborole (AN2690): opportunities for
 boron-containing APIs
;
_journal_name_full CrystEngComm
_journal_paper_doi 10.1039/C7CE00314E
_journal_year 2017
_chemical_formula_moiety '2(C7 H6 B F O2), C12 H10 N2'
_chemical_formula_sum 'C26 H22 B2 F2 N2 O4'
_chemical_formula_weight 486.07
_chemical_name_common 2(AN2690)(bpe)
_chemical_name_systematic '5-fluoro-1,3-dihydro-1-hydroxy-2,1-benzoxaborole, 1,2-bis(4-pyridyl)ethylene'
_space_group_crystal_system monoclinic
_space_group_IT_number 14
_space_group_name_Hall '-P 2ybc'
_space_group_name_H-M_alt 'P 1 21/c 1'
_symmetry_space_group_name_Hall '-P 2ybc'
_symmetry_space_group_name_H-M 'P 1 21/c 1'
_atom_sites_solution_hydrogens geom
_atom_sites_solution_primary dual
_audit_creation_date 2017-02-08
_audit_creation_method
;
Olex2 1.2
(compiled 2016.09.09 svn.r3337 for OlexSys, GUI svn.r5227)
;
_audit_update_record
;
2017-02-08 deposited with the CCDC.
2017-04-03 downloaded from the CCDC.
;
_cell_angle_alpha 90
_cell_angle_beta 109.171(5)
_cell_angle_gamma 90
_cell_formula_units_Z 2
_cell_length_a 14.8742(15)
_cell_length_b 5.9305(6)
_cell_length_c 14.3285(14)
_cell_measurement_reflns_used 3888
_cell_measurement_temperature 298
_cell_measurement_theta_max 25.35
_cell_measurement_theta_min 1.00
_cell_volume 1193.8(2)
_computing_molecular_graphics 'Olex2 (Dolomanov et al., 2009)'
_computing_publication_material 'Olex2 (Dolomanov et al., 2009)'
_computing_structure_refinement 'ShelXL (Sheldrick, 2015)'
_computing_structure_solution 'ShelXT (Sheldrick, 2015)'
_diffrn_ambient_temperature 298.15
_diffrn_measured_fraction_theta_full 0.994
_diffrn_measured_fraction_theta_max 0.994
_diffrn_measurement_device_type 'Nonius KappaCCD'
_diffrn_measurement_method 'CCD phi and omega scans'
_diffrn_radiation_type MoK\a
_diffrn_radiation_wavelength 0.71073
_diffrn_reflns_av_R_equivalents 0.0225
_diffrn_reflns_av_unetI/netI 0.0210
_diffrn_reflns_Laue_measured_fraction_full 0.994
_diffrn_reflns_Laue_measured_fraction_max 0.994
_diffrn_reflns_limit_h_max 17
_diffrn_reflns_limit_h_min -16
_diffrn_reflns_limit_k_max 7
_diffrn_reflns_limit_k_min -7
_diffrn_reflns_limit_l_max 17
_diffrn_reflns_limit_l_min -17
_diffrn_reflns_number 6833
_diffrn_reflns_point_group_measured_fraction_full 0.994
_diffrn_reflns_point_group_measured_fraction_max 0.994
_diffrn_reflns_theta_full 25.279
_diffrn_reflns_theta_max 25.279
_diffrn_reflns_theta_min 2.900
_exptl_absorpt_coefficient_mu 0.100
_exptl_absorpt_correction_T_max 0.9987
_exptl_absorpt_correction_T_min 0.9353
_exptl_absorpt_correction_type multi-scan
_exptl_absorpt_process_details 'HKL Scalepack (Otwinowski & Minor, 1997)'
_exptl_crystal_colour colourless
_exptl_crystal_colour_primary colourless
_exptl_crystal_density_diffrn 1.352
_exptl_crystal_description plate
_exptl_crystal_F_000 504
_exptl_crystal_recrystallization_method
'Slow evaporation of a methanol solution containing 1 equivalent of 4,4'-bpe and 2 equivalents of AN2690'
_exptl_crystal_size_max 0.39
_exptl_crystal_size_mid 0.39
_exptl_crystal_size_min 0.11
_refine_diff_density_max 0.138
_refine_diff_density_min -0.136
_refine_diff_density_rms 0.026
_refine_ls_extinction_method none
_refine_ls_goodness_of_fit_ref 0.999
_refine_ls_hydrogen_treatment constr
_refine_ls_matrix_type full
_refine_ls_number_parameters 164
_refine_ls_number_reflns 2162
_refine_ls_number_restraints 0
_refine_ls_restrained_S_all 0.999
_refine_ls_R_factor_all 0.0484
_refine_ls_R_factor_gt 0.0374
_refine_ls_shift/su_max 0.000
_refine_ls_shift/su_mean 0.000
_refine_ls_structure_factor_coef Fsqd
_refine_ls_weighting_details 'w=1/[\s^2^(Fo^2^)+(0.0790P)^2^+0.1010P] where P=(Fo^2^+2Fc^2^)/3'
_refine_ls_weighting_scheme calc
_refine_ls_wR_factor_gt 0.1067
_refine_ls_wR_factor_ref 0.1186
_reflns_Friedel_coverage 0.000
_reflns_number_gt 1756
_reflns_number_total 2162
_reflns_threshold_expression 'I > 2\s(I)'
_cod_data_source_file c7ce00314e2.cif
_cod_data_source_block mcg16168a
_cod_database_code 7227963
_shelx_space_group_comment
;
The symmetry employed for this shelxl refinement is uniquely defined
by the following loop, which should always be used as a source of
symmetry information in preference to the above space-group names.
They are only intended as comments.
;
_shelx_estimated_absorpt_t_max 0.989
_shelx_estimated_absorpt_t_min 0.962
_olex2_refinement_description
;
1. Fixed Uiso
 At 1.2 times of:
  All C(H) groups, All C(H,H) groups
 At 1.5 times of:
  All O(H) groups
2.a Secondary CH2 refined with riding coordinates:
 C7(H7A,H7B)
2.b Aromatic/amide H refined with riding coordinates:
 C13(H13), C6(H6), C9(H9), C3(H3), C8(H8), C11(H11), C5(H5), C12(H12)
2.c Idealised tetrahedral OH refined as rotating group:
 O2(H2)
;
_shelx_shelxl_version_number 2014/7
_olex2_submission_special_instructions 'No special instructions were received'

loop_
_space_group_symop_operation_xyz
'x, y, z'
'-x, y+1/2, -z+1/2'
'-x, -y, -z'
'x, -y-1/2, z-1/2'

loop_
_atom_site_label
_atom_site_type_symbol
_atom_site_fract_x
_atom_site_fract_y
_atom_site_fract_z
_atom_site_U_iso_or_equiv
_atom_site_adp_type
_atom_site_occupancy
_atom_site_site_symmetry_order
_atom_site_calc_flag
_atom_site_refinement_flags_posn
O1 O 0.28059(7) 0.59538(16) 0.50248(7) 0.0661(3) Uani 1 1 d .
O2 O 0.21200(8) 0.93089(17) 0.54262(7) 0.0718(3) Uani 1 1 d .
H2 H 0.1950 0.9445 0.4824 0.108 Uiso 1 1 calc GR
F1 F 0.47640(8) 0.2775(2) 0.91168(7) 0.0971(4) Uani 1 1 d .
N1 N 0.15051(8) 1.0151(2) 0.34356(9) 0.0655(3) Uani 1 1 d .
C2 C 0.36261(9) 0.4569(2) 0.66170(10) 0.0530(3) Uani 1 1 d .
C1 C 0.32009(9) 0.6574(2) 0.67540(9) 0.0517(3) Uani 1 1 d .
C10 C 0.07714(9) 1.0384(2) 0.13628(11) 0.0566(4) Uani 1 1 d .
C13 C 0.03532(9) 1.0612(2) 0.02942(11) 0.0614(4) Uani 1 1 d .
H13 H 0.0606 1.1724 -0.0004 0.074 Uiso 1 1 calc R
C6 C 0.33239(10) 0.7287(3) 0.77139(10) 0.0604(4) Uani 1 1 d .
H6 H 0.3048 0.8628 0.7819 0.073 Uiso 1 1 calc R
C7 C 0.34183(12) 0.4144(2) 0.55332(11) 0.0661(4) Uani 1 1 d .
H7A H 0.4003 0.4138 0.5373 0.079 Uiso 1 1 calc R
H7B H 0.3104 0.2701 0.5346 0.079 Uiso 1 1 calc R
C9 C 0.13316(9) 1.2098(2) 0.19268(10) 0.0610(4) Uani 1 1 d .
H9 H 0.1479 1.3359 0.1619 0.073 Uiso 1 1 calc R
C3 C 0.41590(10) 0.3263(3) 0.74035(10) 0.0613(4) Uani 1 1 d .
H3 H 0.4442 0.1923 0.7308 0.074 Uiso 1 1 calc R
C8 C 0.16670(10) 1.1923(3) 0.29389(11) 0.0639(4) Uani 1 1 d .
H8 H 0.2028 1.3107 0.3299 0.077 Uiso 1 1 calc R
C4 C 0.42495(10) 0.4038(3) 0.83272(11) 0.0650(4) Uani 1 1 d .
C11 C 0.06273(10) 0.8502(3) 0.18845(12) 0.0649(4) Uani 1 1 d .
H11 H 0.0277 0.7280 0.1547 0.078 Uiso 1 1 calc R
C5 C 0.38538(10) 0.6012(3) 0.85090(11) 0.0669(4) Uani 1 1 d .
H5 H 0.3941 0.6477 0.9153 0.080 Uiso 1 1 calc R
C12 C 0.10027(10) 0.8465(3) 0.28914(12) 0.0672(4) Uani 1 1 d .
H12 H 0.0902 0.7185 0.3219 0.081 Uiso 1 1 calc R
B1 B 0.26581(12) 0.7447(3) 0.56977(12) 0.0561(4) Uani 1 1 d .

loop_
_atom_site_aniso_label
_atom_site_aniso_U_11
_atom_site_aniso_U_22
_atom_site_aniso_U_33
_atom_site_aniso_U_23
_atom_site_aniso_U_13
_atom_site_aniso_U_12
O1 0.0844(7) 0.0617(6) 0.0499(5) -0.0024(5) 0.0190(5) -0.0053(5)
O2 0.0878(7) 0.0632(7) 0.0604(6) 0.0067(5) 0.0190(5) 0.0079(5)
F1 0.1023(8) 0.1185(9) 0.0681(6) 0.0321(6) 0.0250(5) 0.0325(6)
N1 0.0599(7) 0.0669(8) 0.0677(8) 0.0123(6) 0.0183(6) 0.0059(6)
C2 0.0567(7) 0.0499(7) 0.0566(8) -0.0024(6) 0.0243(6) -0.0072(6)
C1 0.0537(7) 0.0506(8) 0.0539(8) -0.0024(6) 0.0218(6) -0.0072(6)
C10 0.0467(7) 0.0558(8) 0.0667(8) 0.0061(6) 0.0181(6) 0.0048(6)
C13 0.0563(8) 0.0604(9) 0.0672(9) 0.0070(6) 0.0200(6) 0.0006(6)
C6 0.0649(8) 0.0634(8) 0.0569(8) -0.0048(6) 0.0254(6) 0.0032(7)
C7 0.0857(10) 0.0550(8) 0.0595(8) -0.0082(7) 0.0262(7) -0.0023(7)
C9 0.0581(8) 0.0533(8) 0.0685(9) 0.0097(7) 0.0165(6) -0.0016(6)
C3 0.0638(8) 0.0587(9) 0.0663(9) 0.0060(7) 0.0281(7) 0.0057(6)
C8 0.0619(8) 0.0583(8) 0.0660(9) 0.0062(7) 0.0134(6) -0.0004(6)
C4 0.0602(8) 0.0796(10) 0.0569(8) 0.0163(7) 0.0218(6) 0.0063(7)
C11 0.0577(8) 0.0568(9) 0.0765(10) 0.0079(7) 0.0172(7) -0.0041(6)
C5 0.0691(9) 0.0866(11) 0.0487(7) -0.0016(7) 0.0245(7) 0.0022(8)
C12 0.0615(8) 0.0625(9) 0.0771(10) 0.0180(8) 0.0224(7) -0.0003(7)
B1 0.0639(9) 0.0507(9) 0.0547(8) -0.0002(6) 0.0208(7) -0.0095(7)

loop_
_atom_type_symbol
_atom_type_description
_atom_type_scat_dispersion_real
_atom_type_scat_dispersion_imag
_atom_type_scat_source
C C 0.0033 0.0016 'International Tables Vol C Tables 4.2.6.8 and 6.1.1.4'
H H 0.0000 0.0000 'International Tables Vol C Tables 4.2.6.8 and 6.1.1.4'
B B 0.0013 0.0007 'International Tables Vol C Tables 4.2.6.8 and 6.1.1.4'
F F 0.0171 0.0103 'International Tables Vol C Tables 4.2.6.8 and 6.1.1.4'
N N 0.0061 0.0033 'International Tables Vol C Tables 4.2.6.8 and 6.1.1.4'
O O 0.0106 0.0060 'International Tables Vol C Tables 4.2.6.8 and 6.1.1.4'

loop_
_geom_angle_atom_site_label_1
_geom_angle_atom_site_label_2
_geom_angle_atom_site_label_3
_geom_angle
_geom_angle_site_symmetry_1
B1 O1 C7 110.15(11) .
B1 O2 H2 109.5 .
C8 N1 C12 116.27(13) .
C1 C2 C7 109.91(12) .
C3 C2 C1 121.97(12) .
C3 C2 C7 128.12(13) .
C2 C1 C6 118.74(12) .
C2 C1 B1 105.24(11) .
C6 C1 B1 136.01(13) .
C9 C10 C13 120.63(13) .
C9 C10 C11 116.11(14) .
C11 C10 C13 123.24(13) .
C10 C13 H13 116.8 .
C13 C13 C10 126.35(17) 3_575
C13 C13 H13 116.8 3_575
C1 C6 H6 119.9 .
C5 C6 C1 120.23(14) .
C5 C6 H6 119.9 .
O1 C7 C2 106.22(11) .
O1 C7 H7A 110.5 .
O1 C7 H7B 110.5 .
C2 C7 H7A 110.5 .
C2 C7 H7B 110.5 .
H7A C7 H7B 108.7 .
C10 C9 H9 120.1 .
C8 C9 C10 119.86(13) .
C8 C9 H9 120.1 .
C2 C3 H3 121.7 .
C4 C3 C2 116.68(14) .
C4 C3 H3 121.7 .
N1 C8 C9 123.78(14) .
N1 C8 H8 118.1 .
C9 C8 H8 118.1 .
F1 C4 C3 117.97(15) .
F1 C4 C5 118.03(13) .
C3 C4 C5 124.00(14) .
C10 C11 H11 120.1 .
C12 C11 C10 119.76(14) .
C12 C11 H11 120.1 .
C6 C5 H5 120.8 .
C4 C5 C6 118.38(14) .
C4 C5 H5 120.8 .
N1 C12 C11 124.13(14) .
N1 C12 H12 117.9 .
C11 C12 H12 117.9 .
O1 B1 C1 108.43(12) .
O2 B1 O1 122.81(13) .
O2 B1 C1 128.76(13) .

loop_
_geom_bond_atom_site_label_1
_geom_bond_atom_site_label_2
_geom_bond_distance
_geom_bond_site_symmetry_2
O1 C7 1.4409(18) .
O1 B1 1.3790(18) .
O2 H2 0.8200 .
O2 B1 1.3439(19) .
F1 C4 1.3632(17) .
N1 C8 1.3344(19) .
N1 C12 1.336(2) .
C2 C1 1.3909(18) .
C2 C7 1.5017(19) .
C2 C3 1.3825(19) .
C1 C6 1.3926(18) .
C1 B1 1.552(2) .
C10 C13 1.457(2) .
C10 C9 1.3924(19) .
C10 C11 1.398(2) .
C13 C13 1.327(3) 3_575
C13 H13 0.9300 .
C6 H6 0.9300 .
C6 C5 1.379(2) .
C7 H7A 0.9700 .
C7 H7B 0.9700 .
C9 H9 0.9300 .
C9 C8 1.374(2) .
C3 H3 0.9300 .
C3 C4 1.366(2) .
C8 H8 0.9300 .
C4 C5 1.373(2) .
C11 H11 0.9300 .
C11 C12 1.366(2) .
C5 H5 0.9300 .
C12 H12 0.9300 .

loop_
_geom_hbond_atom_site_label_D
_geom_hbond_atom_site_label_H
_geom_hbond_atom_site_label_A
_geom_hbond_distance_DH
_geom_hbond_distance_HA
_geom_hbond_distance_DA
_geom_hbond_angle_DHA
_geom_hbond_site_symmetry_A
O2 H2 N1 0.82 1.92 2.7401(15) 172.6 .
C7 H7B O2 0.97 2.51 3.4324(19) 158.4 1_545
C9 H9 O2 0.93 2.61 3.4920(17) 158.4 4_585
C5 H5 F1 0.93 2.63 3.4240(19) 143.7 3_667

loop_
_geom_torsion_atom_site_label_1
_geom_torsion_atom_site_label_2
_geom_torsion_atom_site_label_3
_geom_torsion_atom_site_label_4
_geom_torsion
_geom_torsion_site_symmetry_4
F1 C4 C5 C6 -179.32(13) .
C2 C1 C6 C5 -0.4(2) .
C2 C1 B1 O1 -0.80(15) .
C2 C1 B1 O2 178.90(14) .
C2 C3 C4 F1 179.42(12) .
C2 C3 C4 C5 -0.6(2) .
C1 C2 C7 O1 -2.69(15) .
C1 C2 C3 C4 0.0(2) .
C1 C6 C5 C4 -0.2(2) .
C10 C9 C8 N1 1.4(2) .
C10 C11 C12 N1 0.7(2) .
C13 C10 C9 C8 175.60(12) .
C13 C10 C11 C12 -176.56(13) .
C6 C1 B1 O1 -179.43(14) .
C6 C1 B1 O2 0.3(3) .
C7 O1 B1 O2 179.38(14) .
C7 O1 B1 C1 -0.89(15) .
C7 C2 C1 C6 -178.98(12) .
C7 C2 C1 B1 2.10(14) .
C7 C2 C3 C4 179.31(13) .
C9 C10 C13 C13 -163.50(18) 3_575
C9 C10 C11 C12 2.1(2) .
C3 C2 C1 C6 0.46(19) .
C3 C2 C1 B1 -178.45(12) .
C3 C2 C7 O1 177.92(13) .
C3 C4 C5 C6 0.7(2) .
C8 N1 C12 C11 -2.6(2) .
C11 C10 C13 C13 15.2(3) 3_575
C11 C10 C9 C8 -3.1(2) .
C12 N1 C8 C9 1.5(2) .
B1 O1 C7 C2 2.13(15) .
B1 C1 C6 C5 178.14(14) .
